data_4087248
loop_
_publ_author_name
'Hazra, Susanta'
'Deb, Mayukh'
'Singh, Jatinder'
'Elias, Anil J.'

_publ_section_title
;
 Picolinamide as a Directing Group on Metal Sandwich Compounds: sp2 C--H
 Bond Activation and sp3 C--H Bond Oxidation
;
_journal_name_full Organometallics
_journal_paper_doi 10.1021/acs.organomet.7b00143
_journal_year 2017
_chemical_formula_moiety 'C40 H30 Co N2 O'
_chemical_formula_sum 'C40 H30 Co N2 O'
_chemical_formula_weight 613.59
_chemical_name_systematic
; 
 ? 
;
_space_group_IT_number 14
_symmetry_cell_setting monoclinic
_symmetry_space_group_name_Hall '-P 2ybc'
_symmetry_space_group_name_H-M 'P 1 21/c 1'
_atom_sites_solution_hydrogens geom
_atom_sites_solution_primary direct
_atom_sites_solution_secondary difmap
_audit_creation_method SHELXL-97
_cell_angle_alpha 90.00
_cell_angle_beta 103.570(2)
_cell_angle_gamma 90.00
_cell_formula_units_Z 4
_cell_length_a 12.1123(16)
_cell_length_b 17.357(2)
_cell_length_c 15.0360(19)
_cell_measurement_reflns_used 7225
_cell_measurement_temperature 273(2)
_cell_measurement_theta_max 24.81
_cell_measurement_theta_min 2.28
_cell_volume 3072.8(7)
_computing_cell_refinement 'Bruker SMART'
_computing_data_collection 'Bruker SMART'
_computing_data_reduction 'Bruker SAINT'
_computing_molecular_graphics 'Bruker SHELXTL'
_computing_publication_material 'Bruker SHELXTL'
_computing_structure_refinement 'SHELXL-97 (Sheldrick, 1997)'
_computing_structure_solution 'SHELXS-97 (Sheldrick, 1990)'
_diffrn_ambient_temperature 273(2)
_diffrn_measured_fraction_theta_full 0.998
_diffrn_measured_fraction_theta_max 0.998
_diffrn_measurement_device_type 'CCD area detector'
_diffrn_measurement_method 'phi and omega scans'
_diffrn_radiation_monochromator graphite
_diffrn_radiation_source 'fine-focus sealed tube'
_diffrn_radiation_type MoK\a
_diffrn_radiation_wavelength 0.71073
_diffrn_reflns_av_R_equivalents 0.0339
_diffrn_reflns_av_sigmaI/netI 0.0263
_diffrn_reflns_limit_h_max 14
_diffrn_reflns_limit_h_min -14
_diffrn_reflns_limit_k_max 20
_diffrn_reflns_limit_k_min -20
_diffrn_reflns_limit_l_max 17
_diffrn_reflns_limit_l_min -17
_diffrn_reflns_number 29319
_diffrn_reflns_theta_full 25.00
_diffrn_reflns_theta_max 25.00
_diffrn_reflns_theta_min 1.82
_exptl_absorpt_coefficient_mu 0.594
_exptl_absorpt_correction_T_max 0.782
_exptl_absorpt_correction_T_min 0.734
_exptl_absorpt_correction_type multi-scan
_exptl_absorpt_process_details '(SADABS; Bruker, 2000)'
_exptl_crystal_colour red
_exptl_crystal_density_diffrn 1.326
_exptl_crystal_density_method 'not measured'
_exptl_crystal_description block
_exptl_crystal_F_000 1276.0
_exptl_crystal_size_max 0.212
_exptl_crystal_size_mid 0.186
_exptl_crystal_size_min 0.163
_refine_diff_density_max 0.513
_refine_diff_density_min -0.208
_refine_diff_density_rms 0.046
_refine_ls_extinction_method none
_refine_ls_goodness_of_fit_ref 1.036
_refine_ls_hydrogen_treatment mixed
_refine_ls_matrix_type full
_refine_ls_number_parameters 397
_refine_ls_number_reflns 5409
_refine_ls_number_restraints 0
_refine_ls_restrained_S_all 1.036
_refine_ls_R_factor_all 0.0500
_refine_ls_R_factor_gt 0.0415
_refine_ls_shift/su_max 0.002
_refine_ls_shift/su_mean 0.000
_refine_ls_structure_factor_coef Fsqd
_refine_ls_weighting_details 'calc w=1/[\s^2^(Fo^2^)+(0.0575P)^2^+0.9986P] where P=(Fo^2^+2Fc^2^)/3'
_refine_ls_weighting_scheme calc
_refine_ls_wR_factor_gt 0.1044
_refine_ls_wR_factor_ref 0.1091
_reflns_number_gt 4600
_reflns_number_total 5422
_reflns_threshold_expression >2sigma(I)
_cod_data_source_file om7b00143_si_002.cif
_cod_data_source_block 1
_cod_depositor_comments
;
The following automatic conversions were performed:

'_symmetry_cell_setting' value 'Monoclinic' changed to 'monoclinic'
according to
/home/data/users/saulius/crontab/automatic-downloads/rss-feeds/ACS/lib/dictionaries/cif_core.dic
dictionary named 'cif_core.dic' version 2.4.2 from 2011-04-26.

Automatic conversion script
Id: cif_fix_values 4973 2017-02-22 13:04:09Z antanas 
;
_cod_original_cell_volume 3072.9(7)
_cod_original_sg_symbol_Hall -P2ybc
_cod_original_sg_symbol_H-M P2(1)/c
_cod_database_code 4087248

loop_
_symmetry_equiv_pos_as_xyz
'x, y, z'
'-x, y+1/2, -z+1/2'
'-x, -y, -z'
'x, -y-1/2, z-1/2'

loop_
_atom_site_label
_atom_site_type_symbol
_atom_site_fract_x
_atom_site_fract_y
_atom_site_fract_z
_atom_site_U_iso_or_equiv
_atom_site_adp_type
_atom_site_occupancy
_atom_site_symmetry_multiplicity
_atom_site_calc_flag
_atom_site_refinement_flags
Co1 Co -0.05695(2) 0.242550(16) 1.007862(19) 0.04023(12) Uani 1 1 d .
O1 O 0.33416(17) 0.25655(11) 1.24653(13) 0.0715(6) Uani 1 1 d .
N1 N 0.24270(16) 0.30941(11) 1.11113(14) 0.0521(5) Uani 1 1 d .
N2 N 0.39267(19) 0.24818(12) 1.02757(15) 0.0592(6) Uani 1 1 d .
C1 C 0.0504(2) 0.27983(13) 1.12928(14) 0.0461(5) Uani 1 1 d .
C2 C -0.0638(2) 0.29713(17) 1.12811(16) 0.0595(7) Uani 1 1 d .
H2 H -0.0947 0.3487 1.1334 0.071 Uiso 1 1 calc R
C3 C -0.1256(3) 0.2277(2) 1.11856(18) 0.0787(9) Uani 1 1 d .
H3 H -0.2065 0.2223 1.1172 0.094 Uiso 1 1 calc R
C4 C -0.0501(3) 0.16782(19) 1.11325(18) 0.0797(10) Uani 1 1 d .
H4 H -0.0695 0.1130 1.1072 0.096 Uiso 1 1 calc R
C5 C 0.0586(2) 0.19919(14) 1.11932(16) 0.0597(7) Uani 1 1 d .
H5 H 0.1276 0.1703 1.1179 0.072 Uiso 1 1 calc R
C6 C 0.14656(19) 0.33633(14) 1.14518(17) 0.0515(6) Uani 1 1 d .
H6A H 0.1195 0.3846 1.1153 0.062 Uiso 1 1 calc R
H6B H 0.1716 0.3463 1.2103 0.062 Uiso 1 1 calc R
C7 C -0.14770(18) 0.29297(12) 0.89662(14) 0.0402(5) Uani 1 1 d .
C8 C -0.15172(18) 0.20875(12) 0.88902(14) 0.0399(5) Uani 1 1 d .
C9 C -0.03141(17) 0.20712(12) 0.88919(13) 0.0387(5) Uani 1 1 d .
C10 C -0.02633(17) 0.29150(12) 0.89667(13) 0.0381(5) Uani 1 1 d .
C11 C -0.23492(18) 0.35199(12) 0.89426(15) 0.0418(5) Uani 1 1 d .
C12 C -0.3244(2) 0.33950(15) 0.93555(19) 0.0611(7) Uani 1 1 d .
H12 H -0.3287 0.2931 0.9655 0.073 Uiso 1 1 calc R
C13 C -0.4067(2) 0.39444(17) 0.9330(2) 0.0723(8) Uani 1 1 d .
H13 H -0.4662 0.3849 0.9609 0.087 Uiso 1 1 calc R
C14 C -0.4015(2) 0.46286(17) 0.8896(2) 0.0700(8) Uani 1 1 d .
H14 H -0.4569 0.5002 0.8885 0.084 Uiso 1 1 calc R
C15 C -0.3148(2) 0.47629(14) 0.8480(2) 0.0637(7) Uani 1 1 d .
H15 H -0.3113 0.5229 0.8182 0.076 Uiso 1 1 calc R
C16 C -0.2322(2) 0.42137(13) 0.84987(17) 0.0531(6) Uani 1 1 d .
H16 H -0.1738 0.4311 0.8208 0.064 Uiso 1 1 calc R
C17 C -0.24264(18) 0.15067(12) 0.86896(15) 0.0422(5) Uani 1 1 d .
C18 C -0.2276(2) 0.07718(13) 0.90551(16) 0.0496(6) Uani 1 1 d .
H18 H -0.1604 0.0651 0.9476 0.059 Uiso 1 1 calc R
C19 C -0.3101(2) 0.02192(14) 0.88073(19) 0.0628(7) Uani 1 1 d .
H19 H -0.2976 -0.0275 0.9048 0.075 Uiso 1 1 calc R
C20 C -0.4103(2) 0.03928(17) 0.8209(2) 0.0808(9) Uani 1 1 d .
H20 H -0.4667 0.0020 0.8048 0.097 Uiso 1 1 calc R
C21 C -0.4273(3) 0.11149(18) 0.7850(2) 0.0912(11) Uani 1 1 d .
H21 H -0.4955 0.1234 0.7441 0.109 Uiso 1 1 calc R
C22 C -0.3444(2) 0.16695(15) 0.8085(2) 0.0684(8) Uani 1 1 d .
H22 H -0.3573 0.2160 0.7833 0.082 Uiso 1 1 calc R
C23 C 0.04401(18) 0.14499(12) 0.87394(14) 0.0404(5) Uani 1 1 d .
C24 C 0.1598(2) 0.14583(13) 0.91323(16) 0.0511(6) Uani 1 1 d .
H24 H 0.1916 0.1874 0.9493 0.061 Uiso 1 1 calc R
C25 C 0.2278(2) 0.08573(15) 0.89924(17) 0.0587(6) Uani 1 1 d .
H25 H 0.3053 0.0869 0.9258 0.070 Uiso 1 1 calc R
C26 C 0.1816(2) 0.02393(14) 0.84608(18) 0.0586(6) Uani 1 1 d .
H26 H 0.2276 -0.0171 0.8377 0.070 Uiso 1 1 calc R
C27 C 0.0680(2) 0.02282(13) 0.80546(16) 0.0527(6) Uani 1 1 d .
H27 H 0.0370 -0.0186 0.7688 0.063 Uiso 1 1 calc R
C28 C -0.00051(19) 0.08293(12) 0.81871(14) 0.0440(5) Uani 1 1 d .
H28 H -0.0775 0.0820 0.7904 0.053 Uiso 1 1 calc R
C29 C 0.05989(18) 0.34943(12) 0.89169(13) 0.0387(5) Uani 1 1 d .
C30 C 0.05809(19) 0.42204(12) 0.93040(16) 0.0471(5) Uani 1 1 d .
H30 H 0.0015 0.4340 0.9606 0.057 Uiso 1 1 calc R
C31 C 0.1388(2) 0.47643(14) 0.92480(18) 0.0568(6) Uani 1 1 d .
H31 H 0.1370 0.5244 0.9521 0.068 Uiso 1 1 calc R
C32 C 0.2219(2) 0.46038(16) 0.87922(19) 0.0631(7) Uani 1 1 d .
H32 H 0.2754 0.4976 0.8744 0.076 Uiso 1 1 calc R
C33 C 0.2253(2) 0.38893(15) 0.84077(18) 0.0615(7) Uani 1 1 d .
H33 H 0.2820 0.3775 0.8105 0.074 Uiso 1 1 calc R
C34 C 0.14494(19) 0.33387(13) 0.84672(15) 0.0486(5) Uani 1 1 d .
H34 H 0.1480 0.2858 0.8202 0.058 Uiso 1 1 calc R
C35 C 0.3250(2) 0.26727(14) 1.16485(17) 0.0515(6) Uani 1 1 d .
C36 C 0.40691(19) 0.23134(14) 1.11624(17) 0.0508(6) Uani 1 1 d .
C37 C 0.4890(2) 0.18190(16) 1.1623(2) 0.0645(7) Uani 1 1 d .
H37 H 0.4966 0.1719 1.2242 0.077 Uiso 1 1 calc R
C38 C 0.5596(2) 0.14759(19) 1.1148(3) 0.0805(9) Uani 1 1 d .
H38 H 0.6164 0.1141 1.1443 0.097 Uiso 1 1 calc R
C39 C 0.5457(2) 0.16314(19) 1.0243(3) 0.0794(9) Uani 1 1 d .
H39 H 0.5922 0.1400 0.9908 0.095 Uiso 1 1 calc R
C40 C 0.4617(2) 0.2137(2) 0.9830(2) 0.0726(8) Uani 1 1 d .
H40 H 0.4528 0.2242 0.9211 0.087 Uiso 1 1 calc R

loop_
_atom_site_aniso_label
_atom_site_aniso_U_11
_atom_site_aniso_U_22
_atom_site_aniso_U_33
_atom_site_aniso_U_23
_atom_site_aniso_U_13
_atom_site_aniso_U_12
Co1 0.0468(2) 0.03594(18) 0.03655(18) 0.00056(12) 0.00701(13) -0.00756(12)
O1 0.0643(12) 0.1002(16) 0.0488(11) 0.0102(9) 0.0108(9) 0.0024(10)
N1 0.0459(11) 0.0548(12) 0.0539(12) -0.0007(9) 0.0079(9) -0.0029(9)
N2 0.0515(12) 0.0720(15) 0.0557(13) 0.0016(10) 0.0160(10) -0.0067(10)
C1 0.0532(14) 0.0485(13) 0.0340(11) -0.0032(10) 0.0049(10) -0.0064(10)
C2 0.0591(15) 0.0787(18) 0.0435(13) -0.0150(13) 0.0177(11) -0.0083(14)
C3 0.076(2) 0.118(3) 0.0443(15) 0.0024(16) 0.0193(14) -0.039(2)
C4 0.114(3) 0.0672(19) 0.0459(15) 0.0194(14) -0.0059(16) -0.0446(19)
C5 0.0798(18) 0.0484(14) 0.0409(13) 0.0036(11) -0.0060(12) -0.0046(13)
C6 0.0524(14) 0.0484(13) 0.0516(14) -0.0099(11) 0.0084(11) -0.0043(11)
C7 0.0466(12) 0.0328(11) 0.0399(11) 0.0012(9) 0.0077(9) -0.0022(9)
C8 0.0466(12) 0.0333(11) 0.0369(11) 0.0009(9) 0.0035(9) -0.0019(9)
C9 0.0445(12) 0.0338(11) 0.0355(11) -0.0008(9) 0.0051(9) -0.0020(9)
C10 0.0455(12) 0.0337(11) 0.0348(11) 0.0013(8) 0.0090(9) -0.0017(9)
C11 0.0422(12) 0.0365(11) 0.0450(12) -0.0019(9) 0.0066(9) -0.0013(9)
C12 0.0605(15) 0.0497(14) 0.0782(18) 0.0103(13) 0.0268(14) 0.0037(12)
C13 0.0587(16) 0.0734(19) 0.093(2) 0.0054(16) 0.0348(16) 0.0123(14)
C14 0.0593(17) 0.0607(17) 0.087(2) -0.0022(15) 0.0116(15) 0.0192(13)
C15 0.0606(16) 0.0444(14) 0.0791(19) 0.0118(13) 0.0024(14) 0.0087(12)
C16 0.0489(13) 0.0469(13) 0.0614(15) 0.0106(11) 0.0085(11) 0.0000(11)
C17 0.0428(12) 0.0390(11) 0.0424(12) -0.0047(9) 0.0051(9) -0.0034(9)
C18 0.0500(13) 0.0434(12) 0.0512(14) 0.0036(10) 0.0034(10) -0.0061(10)
C19 0.0735(18) 0.0432(14) 0.0681(17) 0.0022(12) 0.0094(14) -0.0170(12)
C20 0.0659(18) 0.0618(18) 0.101(2) -0.0055(17) -0.0077(17) -0.0264(15)
C21 0.0595(17) 0.0689(19) 0.118(3) -0.0016(19) -0.0346(17) -0.0111(15)
C22 0.0641(16) 0.0444(14) 0.0802(19) 0.0032(13) -0.0167(14) -0.0022(12)
C23 0.0482(12) 0.0350(11) 0.0375(11) 0.0024(9) 0.0092(9) 0.0004(9)
C24 0.0527(14) 0.0451(13) 0.0516(14) -0.0009(11) 0.0045(11) 0.0019(10)
C25 0.0514(14) 0.0604(16) 0.0621(16) 0.0079(13) 0.0093(12) 0.0119(12)
C26 0.0723(17) 0.0449(14) 0.0622(16) 0.0061(12) 0.0230(13) 0.0175(12)
C27 0.0719(16) 0.0376(12) 0.0506(14) -0.0015(10) 0.0186(12) 0.0013(11)
C28 0.0533(13) 0.0384(12) 0.0412(12) 0.0009(9) 0.0127(10) -0.0021(10)
C29 0.0441(12) 0.0368(11) 0.0337(11) 0.0022(9) 0.0061(9) -0.0004(9)
C30 0.0544(13) 0.0373(12) 0.0519(13) -0.0032(10) 0.0169(11) -0.0031(10)
C31 0.0667(16) 0.0416(13) 0.0638(15) -0.0080(11) 0.0189(13) -0.0104(11)
C32 0.0638(16) 0.0577(16) 0.0718(17) -0.0057(13) 0.0239(14) -0.0240(13)
C33 0.0579(15) 0.0669(17) 0.0681(17) -0.0052(13) 0.0315(13) -0.0101(13)
C34 0.0583(14) 0.0434(12) 0.0466(13) -0.0047(10) 0.0177(11) -0.0039(10)
C35 0.0459(13) 0.0588(15) 0.0486(15) 0.0007(11) 0.0083(11) -0.0125(11)
C36 0.0413(13) 0.0552(14) 0.0537(14) 0.0008(11) 0.0066(10) -0.0133(10)
C37 0.0527(15) 0.0683(17) 0.0696(18) 0.0087(14) 0.0088(13) -0.0039(13)
C38 0.0541(17) 0.078(2) 0.109(3) 0.0093(19) 0.0186(17) 0.0070(14)
C39 0.0578(18) 0.081(2) 0.106(3) -0.0116(19) 0.0340(17) -0.0027(15)
C40 0.0606(17) 0.095(2) 0.0682(18) -0.0055(17) 0.0267(15) -0.0120(16)

loop_
_atom_type_symbol
_atom_type_description
_atom_type_scat_dispersion_real
_atom_type_scat_dispersion_imag
_atom_type_scat_source
C C 0.0033 0.0016 'International Tables Vol C Tables 4.2.6.8 and 6.1.1.4'
H H 0.0000 0.0000 'International Tables Vol C Tables 4.2.6.8 and 6.1.1.4'
N N 0.0061 0.0033 'International Tables Vol C Tables 4.2.6.8 and 6.1.1.4'
O O 0.0106 0.0060 'International Tables Vol C Tables 4.2.6.8 and 6.1.1.4'
Co Co 0.3494 0.9721 'International Tables Vol C Tables 4.2.6.8 and 6.1.1.4'

loop_
_geom_angle_atom_site_label_1
_geom_angle_atom_site_label_2
_geom_angle_atom_site_label_3
_geom_angle
C8 Co1 C7 43.58(9)
C8 Co1 C9 43.27(9)
C7 Co1 C9 63.14(9)
C8 Co1 C10 63.18(9)
C7 Co1 C10 43.54(8)
C9 Co1 C10 43.49(8)
C8 Co1 C4 115.12(10)
C7 Co1 C4 148.66(11)
C9 Co1 C4 121.18(12)
C10 Co1 C4 161.23(14)
C8 Co1 C3 116.03(11)
C7 Co1 C3 119.54(13)
C9 Co1 C3 151.01(12)
C10 Co1 C3 158.63(13)
C4 Co1 C3 40.13(13)
C8 Co1 C5 140.27(9)
C7 Co1 C5 171.09(10)
C9 Co1 C5 113.61(10)
C10 Co1 C5 128.06(10)
C4 Co1 C5 40.24(12)
C3 Co1 C5 67.63(13)
C8 Co1 C2 142.86(10)
C7 Co1 C2 114.22(10)
C9 Co1 C2 168.86(10)
C10 Co1 C2 126.58(10)
C4 Co1 C2 67.18(13)
C3 Co1 C2 40.12(12)
C5 Co1 C2 67.22(11)
C8 Co1 C1 176.66(9)
C7 Co1 C1 135.53(9)
C9 Co1 C1 133.64(9)
C10 Co1 C1 113.83(9)
C4 Co1 C1 67.16(10)
C3 Co1 C1 67.31(11)
C5 Co1 C1 39.95(9)
C2 Co1 C1 39.84(10)
C35 N1 C6 120.4(2)
C40 N2 C36 117.1(3)
C2 C1 C5 107.6(2)
C2 C1 C6 125.8(2)
C5 C1 C6 126.4(2)
C2 C1 Co1 69.30(13)
C5 C1 Co1 69.15(12)
C6 C1 Co1 130.23(16)
C3 C2 C1 108.4(3)
C3 C2 Co1 69.32(16)
C1 C2 Co1 70.86(13)
C3 C2 H2 125.8
C1 C2 H2 125.8
Co1 C2 H2 125.8
C4 C3 C2 107.6(3)
C4 C3 Co1 69.57(17)
C2 C3 Co1 70.56(15)
C4 C3 H3 126.2
C2 C3 H3 126.2
Co1 C3 H3 126.2
C3 C4 C5 108.8(3)
C3 C4 Co1 70.30(16)
C5 C4 Co1 70.76(14)
C3 C4 H4 125.6
C5 C4 H4 125.6
Co1 C4 H4 125.6
C4 C5 C1 107.6(3)
C4 C5 Co1 69.00(15)
C1 C5 Co1 70.91(13)
C4 C5 H5 126.2
C1 C5 H5 126.2
Co1 C5 H5 126.2
N1 C6 C1 112.97(19)
N1 C6 H6A 109.0
C1 C6 H6A 109.0
N1 C6 H6B 109.0
C1 C6 H6B 109.0
H6A C6 H6B 107.8
C11 C7 C8 133.17(18)
C11 C7 C10 136.63(18)
C8 C7 C10 89.87(16)
C11 C7 Co1 125.75(16)
C8 C7 Co1 68.06(11)
C10 C7 Co1 68.56(11)
C9 C8 C7 90.24(16)
C9 C8 C17 133.43(19)
C7 C8 C17 135.14(18)
C9 C8 Co1 68.60(11)
C7 C8 Co1 68.36(11)
C17 C8 Co1 129.64(15)
C8 C9 C23 132.36(18)
C8 C9 C10 90.27(16)
C23 C9 C10 136.81(18)
C8 C9 Co1 68.14(12)
C23 C9 Co1 127.20(14)
C10 C9 Co1 68.52(11)
C29 C10 C9 134.28(18)
C29 C10 C7 135.49(18)
C9 C10 C7 89.62(16)
C29 C10 Co1 127.81(14)
C9 C10 Co1 68.00(11)
C7 C10 Co1 67.89(11)
C16 C11 C12 117.6(2)
C16 C11 C7 121.5(2)
C12 C11 C7 121.0(2)
C13 C12 C11 121.1(2)
C13 C12 H12 119.4
C11 C12 H12 119.4
C14 C13 C12 120.3(3)
C14 C13 H13 119.9
C12 C13 H13 119.9
C13 C14 C15 119.7(2)
C13 C14 H14 120.2
C15 C14 H14 120.2
C14 C15 C16 120.4(2)
C14 C15 H15 119.8
C16 C15 H15 119.8
C15 C16 C11 120.9(2)
C15 C16 H16 119.6
C11 C16 H16 119.6
C22 C17 C18 117.7(2)
C22 C17 C8 120.4(2)
C18 C17 C8 121.85(19)
C19 C18 C17 121.1(2)
C19 C18 H18 119.4
C17 C18 H18 119.4
C20 C19 C18 120.2(2)
C20 C19 H19 119.9
C18 C19 H19 119.9
C21 C20 C19 119.6(2)
C21 C20 H20 120.2
C19 C20 H20 120.2
C20 C21 C22 120.6(3)
C20 C21 H21 119.7
C22 C21 H21 119.7
C21 C22 C17 120.8(2)
C21 C22 H22 119.6
C17 C22 H22 119.6
C24 C23 C28 118.3(2)
C24 C23 C9 122.01(19)
C28 C23 C9 119.68(19)
C25 C24 C23 120.6(2)
C25 C24 H24 119.7
C23 C24 H24 119.7
C26 C25 C24 120.2(2)
C26 C25 H25 119.9
C24 C25 H25 119.9
C27 C26 C25 120.0(2)
C27 C26 H26 120.0
C25 C26 H26 120.0
C26 C27 C28 120.1(2)
C26 C27 H27 119.9
C28 C27 H27 119.9
C27 C28 C23 120.8(2)
C27 C28 H28 119.6
C23 C28 H28 119.6
C34 C29 C30 117.9(2)
C34 C29 C10 120.81(19)
C30 C29 C10 121.30(19)
C31 C30 C29 121.0(2)
C31 C30 H30 119.5
C29 C30 H30 119.5
C32 C31 C30 120.4(2)
C32 C31 H31 119.8
C30 C31 H31 119.8
C31 C32 C33 119.4(2)
C31 C32 H32 120.3
C33 C32 H32 120.3
C32 C33 C34 120.4(2)
C32 C33 H33 119.8
C34 C33 H33 119.8
C33 C34 C29 120.8(2)
C33 C34 H34 119.6
C29 C34 H34 119.6
O1 C35 N1 124.5(2)
O1 C35 C36 120.9(2)
N1 C35 C36 114.6(2)
N2 C36 C37 123.3(3)
N2 C36 C35 116.8(2)
C37 C36 C35 119.9(2)
C38 C37 C36 118.4(3)
C38 C37 H37 120.8
C36 C37 H37 120.8
C39 C38 C37 119.3(3)
C39 C38 H38 120.4
C37 C38 H38 120.4
C38 C39 C40 118.9(3)
C38 C39 H39 120.6
C40 C39 H39 120.6
N2 C40 C39 123.0(3)
N2 C40 H40 118.5
C39 C40 H40 118.5

loop_
_geom_bond_atom_site_label_1
_geom_bond_atom_site_label_2
_geom_bond_distance
Co1 C8 1.973(2)
Co1 C7 1.977(2)
Co1 C9 1.979(2)
Co1 C10 1.986(2)
Co1 C4 2.034(3)
Co1 C3 2.044(3)
Co1 C5 2.057(2)
Co1 C2 2.060(2)
Co1 C1 2.080(2)
O1 C35 1.221(3)
N1 C35 1.343(3)
N1 C6 1.455(3)
N2 C40 1.331(4)
N2 C36 1.336(3)
C1 C2 1.411(3)
C1 C5 1.414(3)
C1 C6 1.499(3)
C2 C3 1.408(4)
C2 H2 0.9800
C3 C4 1.399(5)
C3 H3 0.9800
C4 C5 1.408(4)
C4 H4 0.9800
C5 H5 0.9800
C6 H6A 0.9700
C6 H6B 0.9700
C7 C11 1.466(3)
C7 C8 1.466(3)
C7 C10 1.470(3)
C8 C9 1.457(3)
C8 C17 1.471(3)
C9 C23 1.466(3)
C9 C10 1.469(3)
C10 C29 1.464(3)
C11 C16 1.381(3)
C11 C12 1.386(3)
C12 C13 1.374(4)
C12 H12 0.9300
C13 C14 1.363(4)
C13 H13 0.9300
C14 C15 1.364(4)
C14 H14 0.9300
C15 C16 1.377(3)
C15 H15 0.9300
C16 H16 0.9300
C17 C22 1.379(3)
C17 C18 1.384(3)
C18 C19 1.372(3)
C18 H18 0.9300
C19 C20 1.364(4)
C19 H19 0.9300
C20 C21 1.361(4)
C20 H20 0.9300
C21 C22 1.376(4)
C21 H21 0.9300
C22 H22 0.9300
C23 C24 1.388(3)
C23 C28 1.389(3)
C24 C25 1.376(3)
C24 H24 0.9300
C25 C26 1.376(4)
C25 H25 0.9300
C26 C27 1.369(3)
C26 H26 0.9300
C27 C28 1.376(3)
C27 H27 0.9300
C28 H28 0.9300
C29 C34 1.385(3)
C29 C30 1.390(3)
C30 C31 1.375(3)
C30 H30 0.9300
C31 C32 1.372(4)
C31 H31 0.9300
C32 C33 1.373(4)
C32 H32 0.9300
C33 C34 1.382(3)
C33 H33 0.9300
C34 H34 0.9300
C35 C36 1.499(4)
C36 C37 1.372(3)
C37 C38 1.371(4)
C37 H37 0.9300
C38 C39 1.359(4)
C38 H38 0.9300
C39 C40 1.376(4)
C39 H39 0.9300
C40 H40 0.9300

loop_
_geom_torsion_atom_site_label_1
_geom_torsion_atom_site_label_2
_geom_torsion_atom_site_label_3
_geom_torsion_atom_site_label_4
_geom_torsion
C8 Co1 C1 C2 145.0(15)
C7 Co1 C1 C2 72.12(19)
C9 Co1 C1 C2 166.74(15)
C10 Co1 C1 C2 119.18(16)
C4 Co1 C1 C2 -81.3(2)
C3 Co1 C1 C2 -37.57(19)
C5 Co1 C1 C2 -119.3(2)
C8 Co1 C1 C5 -95.6(15)
C7 Co1 C1 C5 -168.54(16)
C9 Co1 C1 C5 -73.93(18)
C10 Co1 C1 C5 -121.49(16)
C4 Co1 C1 C5 38.08(19)
C3 Co1 C1 C5 81.77(19)
C2 Co1 C1 C5 119.3(2)
C8 Co1 C1 C6 25.0(16)
C7 Co1 C1 C6 -47.9(3)
C9 Co1 C1 C6 46.7(3)
C10 Co1 C1 C6 -0.8(2)
C4 Co1 C1 C6 158.7(3)
C3 Co1 C1 C6 -157.6(3)
C5 Co1 C1 C6 120.6(3)
C2 Co1 C1 C6 -120.0(3)
C5 C1 C2 C3 0.7(3)
C6 C1 C2 C3 -175.2(2)
Co1 C1 C2 C3 59.39(17)
C5 C1 C2 Co1 -58.73(15)
C6 C1 C2 Co1 125.4(2)
C8 Co1 C2 C3 64.0(3)
C7 Co1 C2 C3 107.8(2)
C9 Co1 C2 C3 -178.5(5)
C10 Co1 C2 C3 156.78(19)
C4 Co1 C2 C3 -38.00(19)
C5 Co1 C2 C3 -81.8(2)
C1 Co1 C2 C3 -119.2(3)
C8 Co1 C2 C1 -176.83(14)
C7 Co1 C2 C1 -133.03(15)
C9 Co1 C2 C1 -59.3(6)
C10 Co1 C2 C1 -84.02(17)
C4 Co1 C2 C1 81.20(18)
C3 Co1 C2 C1 119.2(3)
C5 Co1 C2 C1 37.38(15)
C1 C2 C3 C4 -0.4(3)
Co1 C2 C3 C4 59.97(19)
C1 C2 C3 Co1 -60.35(17)
C8 Co1 C3 C4 98.84(18)
C7 Co1 C3 C4 148.31(16)
C9 Co1 C3 C4 61.1(3)
C10 Co1 C3 C4 -178.6(2)
C5 Co1 C3 C4 -37.58(16)
C2 Co1 C3 C4 -118.3(3)
C1 Co1 C3 C4 -80.99(18)
C8 Co1 C3 C2 -142.86(16)
C7 Co1 C3 C2 -93.39(19)
C9 Co1 C3 C2 179.39(18)
C10 Co1 C3 C2 -60.3(3)
C4 Co1 C3 C2 118.3(3)
C5 Co1 C3 C2 80.71(18)
C1 Co1 C3 C2 37.31(17)
C2 C3 C4 C5 -0.1(3)
Co1 C3 C4 C5 60.54(19)
C2 C3 C4 Co1 -60.59(18)
C8 Co1 C4 C3 -101.29(18)
C7 Co1 C4 C3 -61.5(3)
C9 Co1 C4 C3 -150.27(16)
C10 Co1 C4 C3 178.5(3)
C5 Co1 C4 C3 119.2(2)
C2 Co1 C4 C3 37.99(17)
C1 Co1 C4 C3 81.38(18)
C8 Co1 C4 C5 139.53(16)
C7 Co1 C4 C5 179.32(17)
C9 Co1 C4 C5 90.54(18)
C10 Co1 C4 C5 59.3(4)
C3 Co1 C4 C5 -119.2(2)
C2 Co1 C4 C5 -81.19(18)
C1 Co1 C4 C5 -37.81(16)
C3 C4 C5 C1 0.5(3)
Co1 C4 C5 C1 60.72(16)
C3 C4 C5 Co1 -60.26(19)
C2 C1 C5 C4 -0.7(3)
C6 C1 C5 C4 175.2(2)
Co1 C1 C5 C4 -59.51(17)
C2 C1 C5 Co1 58.82(16)
C6 C1 C5 Co1 -125.3(2)
C8 Co1 C5 C4 -66.8(3)
C7 Co1 C5 C4 -177.7(6)
C9 Co1 C5 C4 -111.0(2)
C10 Co1 C5 C4 -159.43(19)
C3 Co1 C5 C4 37.48(19)
C2 Co1 C5 C4 81.1(2)
C1 Co1 C5 C4 118.4(3)
C8 Co1 C5 C1 174.80(14)
C7 Co1 C5 C1 63.9(7)
C9 Co1 C5 C1 130.63(14)
C10 Co1 C5 C1 82.20(17)
C4 Co1 C5 C1 -118.4(3)
C3 Co1 C5 C1 -80.89(18)
C2 Co1 C5 C1 -37.28(14)
C35 N1 C6 C1 -88.7(3)
C2 C1 C6 N1 -159.4(2)
C5 C1 C6 N1 25.5(3)
Co1 C1 C6 N1 -67.1(3)
C8 Co1 C7 C11 128.2(2)
C9 Co1 C7 C11 177.6(2)
C10 Co1 C7 C11 -132.8(2)
C4 Co1 C7 C11 71.0(3)
C3 Co1 C7 C11 30.4(2)
C5 Co1 C7 C11 -111.8(6)
C2 Co1 C7 C11 -14.4(2)
C1 Co1 C7 C11 -56.4(2)
C9 Co1 C7 C8 49.32(12)
C10 Co1 C7 C8 98.95(16)
C4 Co1 C7 C8 -57.2(3)
C3 Co1 C7 C8 -97.82(16)
C5 Co1 C7 C8 120.0(6)
C2 Co1 C7 C8 -142.68(13)
C1 Co1 C7 C8 175.37(13)
C8 Co1 C7 C10 -98.95(16)
C9 Co1 C7 C10 -49.63(12)
C4 Co1 C7 C10 -156.2(2)
C3 Co1 C7 C10 163.23(14)
C5 Co1 C7 C10 21.0(7)
C2 Co1 C7 C10 118.37(13)
C1 Co1 C7 C10 76.42(16)
C11 C7 C8 C9 174.2(2)
C10 C7 C8 C9 0.08(15)
Co1 C7 C8 C9 -66.78(11)
C11 C7 C8 C17 6.0(4)
C10 C7 C8 C17 -168.1(2)
Co1 C7 C8 C17 125.1(3)
C11 C7 C8 Co1 -119.1(2)
C10 C7 C8 Co1 66.85(11)
C7 Co1 C8 C9 99.23(15)
C10 Co1 C8 C9 49.54(12)
C4 Co1 C8 C9 -109.65(17)
C3 Co1 C8 C9 -154.35(16)
C5 Co1 C8 C9 -68.65(19)
C2 Co1 C8 C9 165.53(16)
C1 Co1 C8 C9 23.0(15)
C9 Co1 C8 C7 -99.23(15)
C10 Co1 C8 C7 -49.69(12)
C4 Co1 C8 C7 151.13(17)
C3 Co1 C8 C7 106.43(17)
C5 Co1 C8 C7 -167.88(16)
C2 Co1 C8 C7 66.3(2)
C1 Co1 C8 C7 -76.2(15)
C7 Co1 C8 C17 -131.4(2)
C9 Co1 C8 C17 129.3(2)
C10 Co1 C8 C17 178.9(2)
C4 Co1 C8 C17 19.7(2)
C3 Co1 C8 C17 -25.0(3)
C5 Co1 C8 C17 60.7(3)
C2 Co1 C8 C17 -65.1(3)
C1 Co1 C8 C17 152.3(14)
C7 C8 C9 C23 -172.4(2)
C17 C8 C9 C23 -3.9(4)
Co1 C8 C9 C23 121.0(2)
C7 C8 C9 C10 -0.08(15)
C17 C8 C9 C10 168.4(2)
Co1 C8 C9 C10 -66.64(11)
C7 C8 C9 Co1 66.57(11)
C17 C8 C9 Co1 -124.9(2)
C7 Co1 C9 C8 -49.70(12)
C10 Co1 C9 C8 -99.40(15)
C4 Co1 C9 C8 94.65(15)
C3 Co1 C9 C8 53.4(3)
C5 Co1 C9 C8 139.48(13)
C2 Co1 C9 C8 -128.7(5)
C1 Co1 C9 C8 -178.20(12)
C8 Co1 C9 C23 -127.4(2)
C7 Co1 C9 C23 -177.1(2)
C10 Co1 C9 C23 133.2(2)
C4 Co1 C9 C23 -32.7(2)
C3 Co1 C9 C23 -74.0(3)
C5 Co1 C9 C23 12.1(2)
C2 Co1 C9 C23 104.0(5)
C1 Co1 C9 C23 54.4(2)
C8 Co1 C9 C10 99.40(15)
C7 Co1 C9 C10 49.70(11)
C4 Co1 C9 C10 -165.95(14)
C3 Co1 C9 C10 152.8(2)
C5 Co1 C9 C10 -121.12(12)
C2 Co1 C9 C10 -29.3(5)
C1 Co1 C9 C10 -78.80(15)
C8 C9 C10 C29 -171.7(2)
C23 C9 C10 C29 0.0(4)
Co1 C9 C10 C29 122.0(2)
C8 C9 C10 C7 0.08(15)
C23 C9 C10 C7 171.8(2)
Co1 C9 C10 C7 -66.22(11)
C8 C9 C10 Co1 66.30(11)
C23 C9 C10 Co1 -122.0(2)
C11 C7 C10 C29 -2.2(4)
C8 C7 C10 C29 171.6(2)
Co1 C7 C10 C29 -122.1(2)
C11 C7 C10 C9 -173.8(3)
C8 C7 C10 C9 -0.08(15)
Co1 C7 C10 C9 66.31(11)
C11 C7 C10 Co1 119.9(3)
C8 C7 C10 Co1 -66.39(11)
C8 Co1 C10 C29 -179.0(2)
C7 Co1 C10 C29 131.2(2)
C9 Co1 C10 C29 -129.8(2)
C4 Co1 C10 C29 -89.6(3)
C3 Co1 C10 C29 87.7(3)
C5 Co1 C10 C29 -44.7(2)
C2 Co1 C10 C29 43.5(2)
C1 Co1 C10 C29 -0.7(2)
C8 Co1 C10 C9 -49.26(12)
C7 Co1 C10 C9 -99.00(15)
C4 Co1 C10 C9 40.2(3)
C3 Co1 C10 C9 -142.5(3)
C5 Co1 C10 C9 85.05(14)
C2 Co1 C10 C9 173.25(12)
C1 Co1 C10 C9 129.10(12)
C8 Co1 C10 C7 49.74(12)
C9 Co1 C10 C7 99.00(15)
C4 Co1 C10 C7 139.2(3)
C3 Co1 C10 C7 -43.5(3)
C5 Co1 C10 C7 -175.95(12)
C2 Co1 C10 C7 -87.75(14)
C1 Co1 C10 C7 -131.89(12)
C8 C7 C11 C16 -140.3(2)
C10 C7 C11 C16 31.1(4)
Co1 C7 C11 C16 127.2(2)
C8 C7 C11 C12 38.7(4)
C10 C7 C11 C12 -149.9(3)
Co1 C7 C11 C12 -53.8(3)
C16 C11 C12 C13 -0.5(4)
C7 C11 C12 C13 -179.6(2)
C11 C12 C13 C14 -0.2(5)
C12 C13 C14 C15 0.6(5)
C13 C14 C15 C16 -0.3(4)
C14 C15 C16 C11 -0.5(4)
C12 C11 C16 C15 0.8(4)
C7 C11 C16 C15 179.9(2)
C9 C8 C17 C22 -129.3(3)
C7 C8 C17 C22 34.3(4)
Co1 C8 C17 C22 133.1(2)
C9 C8 C17 C18 47.1(4)
C7 C8 C17 C18 -149.3(2)
Co1 C8 C17 C18 -50.4(3)
C22 C17 C18 C19 1.5(4)
C8 C17 C18 C19 -175.0(2)
C17 C18 C19 C20 -1.7(4)
C18 C19 C20 C21 0.9(5)
C19 C20 C21 C22 0.0(6)
C20 C21 C22 C17 -0.1(6)
C18 C17 C22 C21 -0.7(4)
C8 C17 C22 C21 175.9(3)
C8 C9 C23 C24 -152.0(2)
C10 C9 C23 C24 39.2(4)
Co1 C9 C23 C24 -58.6(3)
C8 C9 C23 C28 27.9(3)
C10 C9 C23 C28 -140.8(2)
Co1 C9 C23 C28 121.3(2)
C28 C23 C24 C25 -1.4(3)
C9 C23 C24 C25 178.5(2)
C23 C24 C25 C26 -0.1(4)
C24 C25 C26 C27 1.3(4)
C25 C26 C27 C28 -0.9(4)
C26 C27 C28 C23 -0.7(3)
C24 C23 C28 C27 1.8(3)
C9 C23 C28 C27 -178.1(2)
C9 C10 C29 C34 22.8(3)
C7 C10 C29 C34 -145.5(2)
Co1 C10 C29 C34 118.2(2)
C9 C10 C29 C30 -158.3(2)
C7 C10 C29 C30 33.4(4)
Co1 C10 C29 C30 -62.9(3)
C34 C29 C30 C31 -0.5(3)
C10 C29 C30 C31 -179.4(2)
C29 C30 C31 C32 1.2(4)
C30 C31 C32 C33 -1.3(4)
C31 C32 C33 C34 0.9(4)
C32 C33 C34 C29 -0.2(4)
C30 C29 C34 C33 0.0(3)
C10 C29 C34 C33 179.0(2)
C6 N1 C35 O1 -9.5(4)
C6 N1 C35 C36 169.24(19)
C40 N2 C36 C37 0.9(4)
C40 N2 C36 C35 -177.0(2)
O1 C35 C36 N2 -177.9(2)
N1 C35 C36 N2 3.3(3)
O1 C35 C36 C37 4.1(4)
N1 C35 C36 C37 -174.6(2)
N2 C36 C37 C38 -0.4(4)
C35 C36 C37 C38 177.4(2)
C36 C37 C38 C39 -0.4(4)
C37 C38 C39 C40 0.7(5)
C36 N2 C40 C39 -0.6(4)
C38 C39 C40 N2 -0.2(5)
